data_7025675
loop_
_publ_author_name
'Schwarz, Thomas'
'Hess, David'
'Kl\"ufers, Peter'

_publ_section_title
;
 Metal chelation by the common 2-amino-2-deoxy-, 2-N-acetylamino-2-deoxy-,
 and 2-deoxy-hexoses.
;
_journal_issue 23
_journal_name_full 'Dalton transactions (Cambridge, England : 2003)'
_journal_page_first 5544
_journal_page_last 5555
_journal_paper_doi 10.1039/c002711a
_journal_volume 39
_journal_year 2010
_chemical_absolute_configuration ad
_chemical_compound_source
;
0.85 mL O.3 M Pd-en (0.26 mmol) and 55 mg Galactosamin-hydrochlorid (0.26 mmol)
were stirred at 4 \%C. After addition of acetone crystals of (I) formed within
one month.
;
_chemical_formula_moiety
;
C8 H20 N3 O5 Pd, H2 O, Cl
;
_chemical_formula_sum 'C8 H22 Cl N3 O6 Pd'
_chemical_formula_weight 398.15
_chemical_name_common '[Pd(en)(\a-D-Galp2N1H-1)]Cl'
_space_group_IT_number 19
_symmetry_cell_setting orthorhombic
_symmetry_Int_Tables_number 19
_symmetry_space_group_name_Hall 'P 2ac 2ab'
_symmetry_space_group_name_H-M 'P 21 21 21'
_atom_sites_solution_hydrogens geom
_atom_sites_solution_primary direct
_atom_sites_solution_secondary difmap
_audit_block_code Pd_en_D-Gal2N_Cl_kn338_schwarz
_audit_creation_date 25-Jul-06
_audit_creation_method 'form98_non/compatible with shelxl97-2'
_cell_angle_alpha 90.0000
_cell_angle_beta 90.0000
_cell_angle_gamma 90.0000
_cell_formula_units_Z 4
_cell_length_a 5.12530(20)
_cell_length_b 10.96580(29)
_cell_length_c 24.56040(80)
_cell_measurement_reflns_used 16184
_cell_measurement_temperature 200(2)
_cell_measurement_theta_max 27.485
_cell_measurement_theta_min 3.134
_cell_volume 1380.37(8)
_computing_cell_refinement 'HKL Scalepack (Otwinowski & Minor 1997)'
_computing_data_collection 'Collect (Bruker AXS BV, 1997-2004)'
_computing_data_reduction 'HKL Denzo and Scalepack (Otwinowski & Minor 1997)'
_computing_structure_refinement 'SHELXL-97 (G. M. Sheldrick. University of G\"ottingen, 97-2 version)'
_computing_structure_solution
;
A. Altomare, M. C. Burla, M. Camalli, G. L. Cascarano, C. Giacovazzo, A.
Guagliardi, A. G. G. Moliterni, G. Polidori, R. Spagna: SIR97: a new tool for
crystal structure determination and refinement; J. Appl. Crystallogr. 1999,
32, 115-119.
;
_diffrn_ambient_temperature 200
_diffrn_detector_area_resol_mean 9
_diffrn_measured_fraction_theta_full 0.986
_diffrn_measured_fraction_theta_max 0.986
_diffrn_measurement_device '95mm CCD camera on \k-goniostat'
_diffrn_measurement_device_type KappaCCD
_diffrn_radiation_collimation 0.20
_diffrn_radiation_monochromator 'MONTEL, graded multilayered X-ray optics'
_diffrn_radiation_source 'rotating anode'
_diffrn_radiation_type MoK\a
_diffrn_radiation_wavelength 0.71073
_diffrn_reflns_av_R_equivalents 0.0378
_diffrn_reflns_av_sigmaI/netI 0.0591
_diffrn_reflns_limit_h_max 6
_diffrn_reflns_limit_h_min -6
_diffrn_reflns_limit_k_max 13
_diffrn_reflns_limit_k_min -13
_diffrn_reflns_limit_l_max 19
_diffrn_reflns_limit_l_min -31
_diffrn_reflns_number 7354
_diffrn_reflns_theta_full 27.57
_diffrn_reflns_theta_max 27.57
_diffrn_reflns_theta_min 3.72
_exptl_absorpt_coefficient_mu 1.564
_exptl_absorpt_correction_T_max 0.962
_exptl_absorpt_correction_T_min 0.936
_exptl_absorpt_correction_type multi-scan
_exptl_absorpt_process_details
;
Sheldrick, G.M. SADABS. Version 2. Multi-Scan Absorption Correction Program.
University of G\"ottingen, Germany, 2001.
\m \\times r = xxx, Tmin/Tmax = yyy
;
_exptl_crystal_colour colourless
_exptl_crystal_density_diffrn 1.91587(11)
_exptl_crystal_density_method 'not measured'
_exptl_crystal_description platelet
_exptl_crystal_F_000 808
_exptl_crystal_size_max 0.10
_exptl_crystal_size_mid 0.035
_exptl_crystal_size_min 0.025
_refine_diff_density_max 0.538
_refine_diff_density_min -0.426
_refine_diff_density_rms 0.100
_refine_ls_abs_structure_details 'Flack H D (1983), Acta Cryst. A39, 876-881'
_refine_ls_abs_structure_Flack -0.02(3)
_refine_ls_extinction_method none
_refine_ls_goodness_of_fit_ref 1.042
_refine_ls_hydrogen_treatment mixed
_refine_ls_matrix_type full
_refine_ls_number_parameters 181
_refine_ls_number_reflns 3160
_refine_ls_number_restraints 3
_refine_ls_restrained_S_all 1.042
_refine_ls_R_factor_all 0.0417
_refine_ls_R_factor_gt 0.0325
_refine_ls_shift/su_max 0.000
_refine_ls_shift/su_mean 0.000
_refine_ls_structure_factor_coef Fsqd
_refine_ls_weighting_scheme calc
_refine_ls_wR_factor_gt 0.0617
_refine_ls_wR_factor_ref 0.0652
_reflns_number_gt 2812
_reflns_number_total 3160
_reflns_threshold_expression >2sigma(I)
_cod_data_source_file c002711a.txt
_cod_data_source_block 6a
_cod_original_cell_volume 1380.369(79)
_cod_database_code 7025675

loop_
_symmetry_equiv_pos_as_xyz
'x, y, z'
'-x+1/2, -y, z+1/2'
'x+1/2, -y+1/2, -z'
'-x, y+1/2, -z+1/2'

loop_
_atom_site_label
_atom_site_type_symbol
_atom_site_fract_x
_atom_site_fract_y
_atom_site_fract_z
_atom_site_U_iso_or_equiv
_atom_site_adp_type
_atom_site_occupancy
_atom_site_symmetry_multiplicity
_atom_site_calc_flag
_atom_site_refinement_flags
Pd Pd 0.04167(6) 0.61714(2) 0.123570(12) 0.01981(9) Uani 1 1 d .
O1 O 0.2511(6) 0.5017(2) 0.17025(11) 0.0218(7) Uani 1 1 d .
O3 O -0.0205(7) 0.2669(2) 0.04320(11) 0.0366(8) Uani 1 1 d .
H83 H -0.1611 0.2293 0.0484 0.055 Uiso 1 1 calc R
O4 O 0.4469(6) 0.1465(2) 0.08591(11) 0.0307(7) Uani 1 1 d .
H84 H 0.3849 0.1162 0.0573 0.046 Uiso 1 1 calc R
O5 O 0.5255(6) 0.3335(2) 0.16476(10) 0.0231(6) Uani 1 1 d .
O6 O 0.5597(7) 0.1681(2) 0.25579(11) 0.0300(7) Uani 1 1 d .
H86 H 0.6124 0.1073 0.2734 0.045 Uiso 1 1 calc R
N1 N -0.0743(8) 0.7277(3) 0.18562(13) 0.0257(8) Uani 1 1 d .
H711 H -0.1920 0.6870 0.2073 0.031 Uiso 1 1 calc R
H712 H 0.0675 0.7484 0.2067 0.031 Uiso 1 1 calc R
N2 N 0.1547(8) 0.5065(3) 0.06147(13) 0.0223(8) Uani 1 1 d .
H721 H 0.0113 0.4830 0.0415 0.027 Uiso 1 1 calc R
H722 H 0.2666 0.5479 0.0387 0.027 Uiso 1 1 calc R
N3 N -0.1736(8) 0.7336(3) 0.07798(14) 0.0260(8) Uani 1 1 d .
H731 H -0.0654 0.7865 0.0597 0.031 Uiso 1 1 calc R
H732 H -0.2689 0.6906 0.0527 0.031 Uiso 1 1 calc R
C1 C 0.4213(8) 0.4361(3) 0.13660(15) 0.0224(9) Uani 1 1 d .
H1 H 0.5699 0.4910 0.1269 0.027 Uiso 1 1 calc R
C2 C 0.2863(8) 0.3983(3) 0.08385(16) 0.0214(8) Uani 1 1 d .
H2 H 0.4208 0.3694 0.0573 0.026 Uiso 1 1 calc R
C3 C 0.0921(8) 0.2972(3) 0.09380(16) 0.0221(9) Uani 1 1 d .
H3 H -0.0464 0.3259 0.1194 0.027 Uiso 1 1 calc R
C4 C 0.2408(8) 0.1893(3) 0.11928(18) 0.0244(9) Uani 1 1 d .
H4 H 0.1160 0.1210 0.1263 0.029 Uiso 1 1 calc R
C5 C 0.3563(9) 0.2315(3) 0.17302(16) 0.0229(9) Uani 1 1 d .
H5 H 0.2109 0.2568 0.1977 0.027 Uiso 1 1 calc R
C6 C 0.5117(8) 0.1334(3) 0.20055(14) 0.0248(9) Uani 1 1 d .
H61 H 0.4142 0.0555 0.1996 0.030 Uiso 1 1 calc R
H62 H 0.6794 0.1215 0.1813 0.030 Uiso 1 1 calc R
C7 C -0.1969(10) 0.8397(4) 0.16330(18) 0.0350(12) Uani 1 1 d .
H71 H -0.0612 0.8998 0.1531 0.042 Uiso 1 1 calc R
H72 H -0.3128 0.8773 0.1908 0.042 Uiso 1 1 calc R
C8 C -0.3515(10) 0.8028(4) 0.11405(19) 0.0346(11) Uani 1 1 d .
H81 H -0.5015 0.7514 0.1249 0.042 Uiso 1 1 calc R
H82 H -0.4187 0.8759 0.0950 0.042 Uiso 1 1 calc R
O91 O 0.8698(7) 0.4292(3) 0.24310(12) 0.0368(8) Uani 1 1 d D
H911 H 0.981(7) 0.444(4) 0.2196(14) 0.055 Uiso 1 1 d D
H912 H 0.747(6) 0.397(4) 0.2274(16) 0.055 Uiso 1 1 d D
Cl Cl 0.1459(2) 0.94285(9) 0.01872(4) 0.0304(3) Uani 1 1 d .

loop_
_atom_site_aniso_label
_atom_site_aniso_U_11
_atom_site_aniso_U_22
_atom_site_aniso_U_33
_atom_site_aniso_U_23
_atom_site_aniso_U_13
_atom_site_aniso_U_12
Pd 0.02248(15) 0.01774(13) 0.01920(14) 0.00086(12) -0.00095(14) 0.00007(12)
O1 0.0261(18) 0.0209(14) 0.0186(15) -0.0012(11) -0.0031(13) 0.0027(13)
O3 0.042(2) 0.0327(16) 0.0348(16) -0.0083(12) -0.0160(16) 0.0033(15)
O4 0.0334(17) 0.0324(14) 0.0262(15) -0.0104(12) -0.0024(15) 0.0077(14)
O5 0.0225(16) 0.0211(11) 0.0256(14) 0.0005(10) -0.0056(13) -0.0008(12)
O6 0.0366(19) 0.0276(12) 0.0259(15) 0.0050(11) -0.0098(15) 0.0034(15)
N1 0.028(2) 0.0234(16) 0.0252(18) -0.0020(13) 0.0006(17) 0.0003(16)
N2 0.023(2) 0.0242(16) 0.0200(18) -0.0011(14) -0.0020(16) 0.0031(15)
N3 0.030(2) 0.0225(17) 0.025(2) 0.0015(14) -0.0057(18) -0.0009(16)
C1 0.022(2) 0.0225(17) 0.023(2) 0.0048(15) -0.0034(18) -0.0051(17)
C2 0.024(2) 0.0196(19) 0.021(2) 0.0005(16) -0.0005(17) 0.0021(17)
C3 0.022(3) 0.0236(18) 0.021(2) -0.0017(15) -0.0045(17) 0.0014(17)
C4 0.022(2) 0.0250(19) 0.026(2) -0.0048(18) 0.001(2) 0.0002(15)
C5 0.026(2) 0.0196(19) 0.024(2) 0.0010(15) 0.0066(19) 0.0004(17)
C6 0.033(3) 0.0184(18) 0.0227(19) 0.0006(14) 0.0021(18) 0.0003(18)
C7 0.046(3) 0.023(2) 0.036(3) -0.0057(19) -0.002(2) 0.008(2)
C8 0.029(3) 0.031(2) 0.044(3) 0.007(2) -0.002(2) 0.0084(19)
O91 0.035(2) 0.0470(19) 0.0287(18) -0.0012(14) -0.0020(15) -0.0027(16)
Cl 0.0336(7) 0.0309(5) 0.0265(6) 0.0004(4) 0.0009(5) -0.0045(5)

loop_
_atom_type_symbol
_atom_type_description
_atom_type_scat_dispersion_real
_atom_type_scat_dispersion_imag
_atom_type_scat_source
C C 0.0033 0.0016 'International Tables Vol C Tables 4.2.6.8 and 6.1.1.4'
H H 0.0000 0.0000 'International Tables Vol C Tables 4.2.6.8 and 6.1.1.4'
Cl Cl 0.1484 0.1585 'International Tables Vol C Tables 4.2.6.8 and 6.1.1.4'
N N 0.0061 0.0033 'International Tables Vol C Tables 4.2.6.8 and 6.1.1.4'
O O 0.0106 0.0060 'International Tables Vol C Tables 4.2.6.8 and 6.1.1.4'
Pd Pd -0.9988 1.0072 'International Tables Vol C Tables 4.2.6.8 and 6.1.1.4'

loop_
_diffrn_radiation_wavelength_id
0.71073

loop_
_exptl_crystal_face_index_h
_exptl_crystal_face_index_k
_exptl_crystal_face_index_l
_exptl_crystal_face_perp_dist
1 0 0 0.040000
-1 0 0 0.060000
0 1 0 0.010000
0 -1 0 0.015000
0 0 1 0.020000
0 0 -1 0.015000

loop_
_geom_angle_atom_site_label_1
_geom_angle_atom_site_label_2
_geom_angle_atom_site_label_3
_geom_angle
O1 Pd N3 178.85(15)
O1 Pd N2 84.27(13)
N3 Pd N2 96.69(13)
O1 Pd N1 95.95(12)
N3 Pd N1 83.09(14)
N2 Pd N1 179.59(17)
C1 O1 Pd 108.6(2)
C3 O3 H83 109.5
C4 O4 H84 109.5
C1 O5 C5 117.3(3)
C6 O6 H86 109.5
C7 N1 Pd 109.9(2)
C7 N1 H711 109.7
Pd N1 H711 109.7
C7 N1 H712 109.7
Pd N1 H712 109.7
H711 N1 H712 108.2
C2 N2 Pd 109.4(2)
C2 N2 H721 109.8
Pd N2 H721 109.8
C2 N2 H722 109.8
Pd N2 H722 109.8
H721 N2 H722 108.2
C8 N3 Pd 109.1(3)
C8 N3 H731 109.9
Pd N3 H731 109.9
C8 N3 H732 109.9
Pd N3 H732 109.9
H731 N3 H732 108.3
O1 C1 O5 110.7(3)
O1 C1 C2 111.0(3)
O5 C1 C2 111.6(3)
O1 C1 H1 107.8
O5 C1 H1 107.8
C2 C1 H1 107.8
N2 C2 C3 110.5(3)
N2 C2 C1 107.8(3)
C3 C2 C1 111.1(3)
N2 C2 H2 109.1
C3 C2 H2 109.1
C1 C2 H2 109.1
O3 C3 C2 107.5(3)
O3 C3 C4 112.3(3)
C2 C3 C4 107.7(3)
O3 C3 H3 109.8
C2 C3 H3 109.8
C4 C3 H3 109.8
O4 C4 C5 108.2(3)
O4 C4 C3 112.8(3)
C5 C4 C3 108.2(3)
O4 C4 H4 109.2
C5 C4 H4 109.2
C3 C4 H4 109.2
O5 C5 C6 107.6(3)
O5 C5 C4 110.6(3)
C6 C5 C4 112.3(3)
O5 C5 H5 108.7
C6 C5 H5 108.7
C4 C5 H5 108.7
O6 C6 C5 109.1(3)
O6 C6 H61 109.9
C5 C6 H61 109.9
O6 C6 H62 109.9
C5 C6 H62 109.9
H61 C6 H62 108.3
N1 C7 C8 107.3(3)
N1 C7 H71 110.2
C8 C7 H71 110.2
N1 C7 H72 110.2
C8 C7 H72 110.2
H71 C7 H72 108.5
N3 C8 C7 107.2(4)
N3 C8 H81 110.3
C7 C8 H81 110.3
N3 C8 H82 110.3
C7 C8 H82 110.3
H81 C8 H82 108.5
H911 O91 H912 107(2)

loop_
_geom_bond_atom_site_label_1
_geom_bond_atom_site_label_2
_geom_bond_distance
Pd O1 2.017(3)
Pd N3 2.025(3)
Pd N2 2.033(3)
Pd N1 2.036(3)
O1 C1 1.400(5)
O3 C3 1.410(5)
O3 H83 0.8400
O4 C4 1.417(5)
O4 H84 0.8400
O5 C1 1.424(4)
O5 C5 1.430(5)
O6 C6 1.430(4)
O6 H86 0.8400
N1 C7 1.485(5)
N1 H711 0.9200
N1 H712 0.9200
N2 C2 1.472(5)
N2 H721 0.9200
N2 H722 0.9200
N3 C8 1.481(5)
N3 H731 0.9200
N3 H732 0.9200
C1 C2 1.526(5)
C1 H1 1.0000
C2 C3 1.510(5)
C2 H2 1.0000
C3 C4 1.540(5)
C3 H3 1.0000
C4 C5 1.519(6)
C4 H4 1.0000
C5 C6 1.500(5)
C5 H5 1.0000
C6 H61 0.9900
C6 H62 0.9900
C7 C8 1.501(6)
C7 H71 0.9900
C7 H72 0.9900
C8 H81 0.9900
C8 H82 0.9900
O91 H911 0.825(10)
O91 H912 0.820(10)

loop_
_geom_torsion_atom_site_label_1
_geom_torsion_atom_site_label_2
_geom_torsion_atom_site_label_3
_geom_torsion_atom_site_label_4
_geom_torsion
O3 C3 C4 O4 59.7(4)
O4 C4 C5 O5 64.3(4)
O5 C5 C6 O6 72.1(4)
